data_7235653
loop_
_publ_author_name
'Marquise, Nada'
'Bretel, Guillaume'
'Lassagne, Fr\'ed\'eric'
'Chevallier, Floris'
'Roisnel, Thierry'
'Dorcet, Vincent'
'Halauko, Yury S.'
'Ivashkevich, Oleg A.'
'Matulis, Vadim E.'
'Gros, Philippe C.'
'Mongin, Florence'

_publ_section_title
;
 Deproto-metallation using mixed lithium--zinc and lithium--copper bases
 and computed CH acidity of 2-substituted quinolines
;
_journal_issue 38
_journal_name_full 'RSC Adv.'
_journal_page_first 19602
_journal_paper_doi 10.1039/C4RA02583K
_journal_volume 4
_journal_year 2014
_chemical_compound_source 'synthesis as described'
_chemical_formula_moiety 'C22 H13 N O'
_chemical_formula_sum 'C22 H13 N O'
_chemical_formula_weight 307.33
_space_group_IT_number 14
_space_group_name_Hall '-P 2yn'
_space_group_name_H-M_alt 'P 1 21/n 1'
_symmetry_cell_setting monoclinic
_symmetry_Int_Tables_number 14
_symmetry_space_group_name_Hall '-P 2yn'
_symmetry_space_group_name_H-M 'P 1 21/n 1'
_atom_sites_solution_hydrogens geom
_atom_sites_solution_primary direct
_atom_sites_solution_secondary difmap
_audit_conform_dict_location ftp://ftp.iucr.org/pub/cif_core.dic
_audit_conform_dict_name cif_core.dic
_audit_conform_dict_version 2.3
_audit_creation_date 2013-12-03T17:57:12-00:00
_audit_creation_method 'WinGX routine CIF_UPDATE'
_cell_angle_alpha 90
_cell_angle_beta 110.6260(10)
_cell_angle_gamma 90
_cell_formula_units_Z 4
_cell_length_a 11.9851(4)
_cell_length_b 8.0059(3)
_cell_length_c 16.6683(8)
_cell_measurement_reflns_used 2615
_cell_measurement_temperature 150(2)
_cell_measurement_theta_max 25.86
_cell_measurement_theta_min 2.61
_cell_measurement_wavelength 0.71073
_cell_volume 1496.83(10)
_computing_cell_refinement 'Bruker APEX2 (Bruker, 2006)'
_computing_data_collection 'Bruker APEX2 (Bruker, 2006)'
_computing_data_reduction 'Bruker APEX2 (Bruker, 2006)'
_computing_molecular_graphics 'Ortep-3 for Windows (Farrugia, 1997)'
_computing_publication_material
;
           WinGX publication routines (Farrugia, 2012),
           CRYSCAL (T. Roisnel, local program)
;
_computing_structure_refinement 'SHELXL-97 (Sheldrick, 1997)'
_computing_structure_solution 'SIR97 (Altomare et al., 1999)'
_diffrn_ambient_temperature 150(2)
_diffrn_detector 'CCD plate'
_diffrn_measured_fraction_theta_full 0.999
_diffrn_measured_fraction_theta_max 0.999
_diffrn_measurement_device_type 'APEXII, Bruker-AXS'
_diffrn_measurement_method 'CCD rotation images, thin slices'
_diffrn_radiation_monochromator graphite
_diffrn_radiation_probe x-ray
_diffrn_radiation_type MoK\a
_diffrn_radiation_wavelength 0.71073
_diffrn_reflns_av_R_equivalents 0.0434
_diffrn_reflns_av_unetI/netI 0.044
_diffrn_reflns_limit_h_max 10
_diffrn_reflns_limit_h_min -15
_diffrn_reflns_limit_k_max 10
_diffrn_reflns_limit_k_min -10
_diffrn_reflns_limit_l_max 21
_diffrn_reflns_limit_l_min -21
_diffrn_reflns_number 11243
_diffrn_reflns_theta_full 27.48
_diffrn_reflns_theta_max 27.48
_diffrn_reflns_theta_min 3.13
_exptl_absorpt_coefficient_mu 0.084
_exptl_absorpt_correction_T_max 0.980
_exptl_absorpt_correction_T_min 0.867
_exptl_absorpt_correction_type multi-scan
_exptl_absorpt_process_details
;
  [Sheldrick, G.M. (2002). SADABS Bruker AXS Inc., Madison, Wisconsin, USA]
;
_exptl_crystal_colour yellow
_exptl_crystal_density_diffrn 1.364
_exptl_crystal_density_method 'not measured'
_exptl_crystal_description prism
_exptl_crystal_F_000 640
_exptl_crystal_size_max 0.5
_exptl_crystal_size_mid 0.45
_exptl_crystal_size_min 0.24
_refine_diff_density_max 0.257
_refine_diff_density_min -0.188
_refine_diff_density_rms 0.042
_refine_ls_extinction_coef 0.019(2)
_refine_ls_extinction_expression Fc^*^=kFc[1+0.001xFc^2^\l^3^/sin(2\q)]^-1/4^
_refine_ls_extinction_method SHELXL
_refine_ls_goodness_of_fit_ref 1.046
_refine_ls_hydrogen_treatment constr
_refine_ls_matrix_type full
_refine_ls_number_parameters 218
_refine_ls_number_reflns 3420
_refine_ls_number_restraints 0
_refine_ls_restrained_S_all 1.046
_refine_ls_R_factor_all 0.0571
_refine_ls_R_factor_gt 0.0422
_refine_ls_shift/su_max 0.001
_refine_ls_shift/su_mean 0
_refine_ls_structure_factor_coef Fsqd
_refine_ls_weighting_details 'calc w=1/[\s^2^(Fo^2^)+(0.0596P)^2^+0.1069P] where P=(Fo^2^+2Fc^2^)/3'
_refine_ls_weighting_scheme calc
_refine_ls_wR_factor_gt 0.107
_refine_ls_wR_factor_ref 0.1158
_reflns_number_gt 2679
_reflns_number_total 3420
_reflns_threshold_expression >2sigma(I)
_cod_data_source_file c4ra02583k2.cif
_cod_data_source_block NM273
_cod_original_sg_symbol_H-M 'P 21/n'
_cod_database_code 7235653

loop_
_symmetry_equiv_pos_as_xyz
'x, y, z'
'-x+1/2, y+1/2, -z+1/2'
'-x, -y, -z'
'x-1/2, -y-1/2, z-1/2'

loop_
_atom_site_label
_atom_site_type_symbol
_atom_site_fract_x
_atom_site_fract_y
_atom_site_fract_z
_atom_site_U_iso_or_equiv
_atom_site_adp_type
_atom_site_occupancy
_atom_site_symmetry_multiplicity
_atom_site_calc_flag
_atom_site_refinement_flags
O1 O 0.38681(8) 0.46395(12) 0.78584(6) 0.0277(2) Uani 1 1 d .
C2 C 0.34810(11) 0.43913(15) 0.84309(8) 0.0217(3) Uani 1 1 d .
C3 C 0.23001(11) 0.49749(16) 0.84441(8) 0.0221(3) Uani 1 1 d .
C4 C 0.14227(12) 0.58783(16) 0.78375(9) 0.0253(3) Uani 1 1 d .
H4 H 0.151 0.6197 0.7314 0.03 Uiso 1 1 calc R
C5 C 0.04057(12) 0.63110(18) 0.80125(9) 0.0296(3) Uani 1 1 d .
H5 H -0.0213 0.6931 0.7605 0.035 Uiso 1 1 calc R
C6 C 0.02944(13) 0.58385(19) 0.87818(10) 0.0330(4) Uani 1 1 d .
H6 H -0.0406 0.6137 0.8892 0.04 Uiso 1 1 calc R
C7 C 0.11838(12) 0.49374(17) 0.93962(9) 0.0293(3) Uani 1 1 d .
H7 H 0.1101 0.4628 0.9923 0.035 Uiso 1 1 calc R
C8 C 0.21900(12) 0.45041(16) 0.92207(8) 0.0236(3) Uani 1 1 d .
C9 C 0.32859(11) 0.35907(16) 0.97314(8) 0.0229(3) Uani 1 1 d .
C10 C 0.35967(12) 0.29202(17) 1.05594(8) 0.0266(3) Uani 1 1 d .
H10 H 0.3071 0.3015 1.0871 0.032 Uiso 1 1 calc R
C11 C 0.46716(12) 0.21269(17) 1.09093(8) 0.0273(3) Uani 1 1 d .
H11 H 0.4888 0.1667 1.1469 0.033 Uiso 1 1 calc R
C12 C 0.54676(12) 0.19771(16) 1.04551(8) 0.0237(3) Uani 1 1 d .
C13 C 0.51610(11) 0.26614(15) 0.96152(8) 0.0215(3) Uani 1 1 d .
C14 C 0.40447(11) 0.34849(15) 0.92668(8) 0.0212(3) Uani 1 1 d .
C15 C 0.65897(12) 0.11829(16) 1.08055(8) 0.0268(3) Uani 1 1 d .
H15 H 0.684 0.0733 1.1369 0.032 Uiso 1 1 calc R
C16 C 0.73052(12) 0.10666(17) 1.03359(9) 0.0276(3) Uani 1 1 d .
H16 H 0.8055 0.0522 1.0565 0.033 Uiso 1 1 calc R
C17 C 0.69307(11) 0.17632(15) 0.94971(8) 0.0233(3) Uani 1 1 d .
N18 N 0.58942(9) 0.25425(13) 0.91462(7) 0.0229(3) Uani 1 1 d .
C19 C 0.77041(11) 0.16785(16) 0.89716(8) 0.0243(3) Uani 1 1 d .
C20 C 0.85737(12) 0.04374(17) 0.91033(9) 0.0296(3) Uani 1 1 d .
H20 H 0.8687 -0.0363 0.9546 0.036 Uiso 1 1 calc R
C21 C 0.92693(12) 0.03671(19) 0.85950(10) 0.0337(4) Uani 1 1 d .
H21 H 0.9849 -0.0491 0.8687 0.04 Uiso 1 1 calc R
C22 C 0.91303(12) 0.1534(2) 0.79537(10) 0.0343(4) Uani 1 1 d .
H22 H 0.9612 0.1482 0.7608 0.041 Uiso 1 1 calc R
C23 C 0.82777(12) 0.27818(19) 0.78224(9) 0.0326(3) Uani 1 1 d .
H23 H 0.8181 0.3594 0.7387 0.039 Uiso 1 1 calc R
C24 C 0.75692(12) 0.28479(17) 0.83227(9) 0.0270(3) Uani 1 1 d .
H24 H 0.6984 0.37 0.8223 0.032 Uiso 1 1 calc R

loop_
_atom_site_aniso_label
_atom_site_aniso_U_11
_atom_site_aniso_U_22
_atom_site_aniso_U_33
_atom_site_aniso_U_23
_atom_site_aniso_U_13
_atom_site_aniso_U_12
O1 0.0318(5) 0.0311(5) 0.0224(5) 0.0029(4) 0.0124(4) 0.0035(4)
C2 0.0263(7) 0.0180(6) 0.0201(7) -0.0027(5) 0.0073(5) -0.0014(5)
C3 0.0249(7) 0.0195(6) 0.0216(7) -0.0032(5) 0.0076(5) -0.0013(5)
C4 0.0290(7) 0.0242(7) 0.0214(7) -0.0027(5) 0.0075(6) 0.0007(5)
C5 0.0266(7) 0.0301(7) 0.0287(8) -0.0014(6) 0.0056(6) 0.0040(6)
C6 0.0262(7) 0.0369(8) 0.0384(9) -0.0031(7) 0.0147(6) 0.0017(6)
C7 0.0299(7) 0.0333(8) 0.0282(7) 0.0002(6) 0.0144(6) -0.0005(6)
C8 0.0266(7) 0.0203(7) 0.0238(7) -0.0027(5) 0.0090(6) -0.0021(5)
C9 0.0272(7) 0.0209(6) 0.0200(6) -0.0019(5) 0.0075(5) -0.0029(5)
C10 0.0321(7) 0.0270(7) 0.0237(7) -0.0001(6) 0.0136(6) -0.0019(6)
C11 0.0362(8) 0.0262(7) 0.0185(7) 0.0023(5) 0.0082(6) -0.0028(6)
C12 0.0292(7) 0.0191(6) 0.0203(7) -0.0018(5) 0.0056(6) -0.0022(5)
C13 0.0252(7) 0.0185(6) 0.0189(6) -0.0031(5) 0.0054(5) -0.0028(5)
C14 0.0263(7) 0.0178(6) 0.0190(6) -0.0013(5) 0.0075(5) -0.0021(5)
C15 0.0314(7) 0.0246(7) 0.0197(7) 0.0028(5) 0.0029(6) -0.0014(6)
C16 0.0257(7) 0.0249(7) 0.0264(7) 0.0013(6) 0.0021(6) 0.0018(5)
C17 0.0238(7) 0.0184(6) 0.0236(7) -0.0031(5) 0.0034(5) -0.0018(5)
N18 0.0247(6) 0.0219(6) 0.0215(6) -0.0006(4) 0.0075(5) 0.0003(4)
C19 0.0205(6) 0.0255(7) 0.0225(7) -0.0052(5) 0.0019(5) -0.0024(5)
C20 0.0268(7) 0.0285(8) 0.0291(8) -0.0016(6) 0.0043(6) 0.0029(6)
C21 0.0229(7) 0.0372(9) 0.0363(8) -0.0076(7) 0.0048(6) 0.0046(6)
C22 0.0239(7) 0.0476(9) 0.0317(8) -0.0076(7) 0.0104(6) -0.0012(6)
C23 0.0297(8) 0.0378(8) 0.0296(8) 0.0014(6) 0.0097(6) -0.0016(6)
C24 0.0222(7) 0.0285(7) 0.0277(7) -0.0010(6) 0.0054(6) 0.0016(6)

loop_
_atom_type_symbol
_atom_type_description
_atom_type_scat_dispersion_real
_atom_type_scat_dispersion_imag
_atom_type_scat_source
C C 0.0033 0.0016 'International Tables Vol C Tables 4.2.6.8 and 6.1.1.4'
H H 0 0 'International Tables Vol C Tables 4.2.6.8 and 6.1.1.4'
N N 0.0061 0.0033 'International Tables Vol C Tables 4.2.6.8 and 6.1.1.4'
O O 0.0106 0.006 'International Tables Vol C Tables 4.2.6.8 and 6.1.1.4'

loop_
_geom_angle_atom_site_label_1
_geom_angle_atom_site_label_2
_geom_angle_atom_site_label_3
_geom_angle
O1 C2 C3 125.77(12)
O1 C2 C14 129.44(12)
C3 C2 C14 104.79(11)
C4 C3 C8 121.59(12)
C4 C3 C2 129.27(12)
C8 C3 C2 109.11(11)
C3 C4 C5 118.30(13)
C3 C4 H4 120.9
C5 C4 H4 120.9
C6 C5 C4 120.11(13)
C6 C5 H5 119.9
C4 C5 H5 119.9
C5 C6 C7 121.55(13)
C5 C6 H6 119.2
C7 C6 H6 119.2
C8 C7 C6 118.28(13)
C8 C7 H7 120.9
C6 C7 H7 120.9
C7 C8 C3 120.16(12)
C7 C8 C9 131.71(12)
C3 C8 C9 108.12(11)
C14 C9 C10 121.72(12)
C14 C9 C8 109.37(11)
C10 C9 C8 128.91(12)
C11 C10 C9 118.71(12)
C11 C10 H10 120.6
C9 C10 H10 120.6
C10 C11 C12 121.43(12)
C10 C11 H11 119.3
C12 C11 H11 119.3
C15 C12 C11 122.60(12)
C15 C12 C13 117.19(12)
C11 C12 C13 120.20(12)
N18 C13 C14 120.04(11)
N18 C13 C12 122.57(12)
C14 C13 C12 117.39(12)
C9 C14 C13 120.54(12)
C9 C14 C2 108.57(11)
C13 C14 C2 130.87(12)
C16 C15 C12 119.76(12)
C16 C15 H15 120.1
C12 C15 H15 120.1
C15 C16 C17 119.79(13)
C15 C16 H16 120.1
C17 C16 H16 120.1
N18 C17 C16 122.63(12)
N18 C17 C19 116.33(11)
C16 C17 C19 121.03(12)
C17 N18 C13 118.04(11)
C24 C19 C20 118.30(13)
C24 C19 C17 120.04(12)
C20 C19 C17 121.67(12)
C21 C20 C19 120.58(14)
C21 C20 H20 119.7
C19 C20 H20 119.7
C20 C21 C22 120.71(14)
C20 C21 H21 119.6
C22 C21 H21 119.6
C21 C22 C23 119.23(13)
C21 C22 H22 120.4
C23 C22 H22 120.4
C24 C23 C22 120.34(14)
C24 C23 H23 119.8
C22 C23 H23 119.8
C23 C24 C19 120.84(13)
C23 C24 H24 119.6
C19 C24 H24 119.6

loop_
_geom_bond_atom_site_label_1
_geom_bond_atom_site_label_2
_geom_bond_distance
O1 C2 1.2154(15)
C2 C3 1.4980(18)
C2 C14 1.5037(17)
C3 C4 1.3792(18)
C3 C8 1.3983(18)
C4 C5 1.3934(18)
C4 H4 0.95
C5 C6 1.388(2)
C5 H5 0.95
C6 C7 1.392(2)
C6 H6 0.95
C7 C8 1.3815(18)
C7 H7 0.95
C8 C9 1.4821(18)
C9 C14 1.3893(17)
C9 C10 1.4034(18)
C10 C11 1.3688(19)
C10 H10 0.95
C11 C12 1.4166(18)
C11 H11 0.95
C12 C15 1.4144(18)
C12 C13 1.4257(18)
C13 N18 1.3697(16)
C13 C14 1.4194(18)
C15 C16 1.3526(19)
C15 H15 0.95
C16 C17 1.4231(18)
C16 H16 0.95
C17 N18 1.3277(16)
C17 C19 1.4842(18)
C19 C24 1.3961(19)
C19 C20 1.4002(18)
C20 C21 1.383(2)
C20 H20 0.95
C21 C22 1.385(2)
C21 H21 0.95
C22 C23 1.390(2)
C22 H22 0.95
C23 C24 1.3850(19)
C23 H23 0.95
C24 H24 0.95

loop_
_geom_torsion_atom_site_label_1
_geom_torsion_atom_site_label_2
_geom_torsion_atom_site_label_3
_geom_torsion_atom_site_label_4
_geom_torsion
O1 C2 C3 C4 0.3(2)
C14 C2 C3 C4 179.62(13)
O1 C2 C3 C8 -177.80(12)
C14 C2 C3 C8 1.56(13)
C8 C3 C4 C5 -0.40(19)
C2 C3 C4 C5 -178.26(12)
C3 C4 C5 C6 0.2(2)
C4 C5 C6 C7 0.3(2)
C5 C6 C7 C8 -0.5(2)
C6 C7 C8 C3 0.3(2)
C6 C7 C8 C9 178.90(14)
C4 C3 C8 C7 0.19(19)
C2 C3 C8 C7 178.43(12)
C4 C3 C8 C9 -178.73(12)
C2 C3 C8 C9 -0.49(14)
C7 C8 C9 C14 -179.63(14)
C3 C8 C9 C14 -0.89(15)
C7 C8 C9 C10 -0.7(2)
C3 C8 C9 C10 178.09(13)
C14 C9 C10 C11 -0.8(2)
C8 C9 C10 C11 -179.61(13)
C9 C10 C11 C12 0.2(2)
C10 C11 C12 C15 179.17(12)
C10 C11 C12 C13 0.1(2)
C15 C12 C13 N18 1.32(18)
C11 C12 C13 N18 -179.58(12)
C15 C12 C13 C14 -178.94(11)
C11 C12 C13 C14 0.16(18)
C10 C9 C14 C13 1.06(19)
C8 C9 C14 C13 -179.88(11)
C10 C9 C14 C2 -177.18(12)
C8 C9 C14 C2 1.87(14)
N18 C13 C14 C9 179.01(11)
C12 C13 C14 C9 -0.74(18)
N18 C13 C14 C2 -3.2(2)
C12 C13 C14 C2 177.06(12)
O1 C2 C14 C9 177.22(13)
C3 C2 C14 C9 -2.10(13)
O1 C2 C14 C13 -0.8(2)
C3 C2 C14 C13 179.90(12)
C11 C12 C15 C16 179.39(12)
C13 C12 C15 C16 -1.53(19)
C12 C15 C16 C17 0.8(2)
C15 C16 C17 N18 0.2(2)
C15 C16 C17 C19 179.04(12)
C16 C17 N18 C13 -0.48(18)
C19 C17 N18 C13 -179.34(10)
C14 C13 N18 C17 179.94(11)
C12 C13 N18 C17 -0.33(18)
N18 C17 C19 C24 23.16(17)
C16 C17 C19 C24 -155.72(12)
N18 C17 C19 C20 -156.41(12)
C16 C17 C19 C20 24.71(19)
C24 C19 C20 C21 -0.7(2)
C17 C19 C20 C21 178.85(12)
C19 C20 C21 C22 0.8(2)
C20 C21 C22 C23 -0.2(2)
C21 C22 C23 C24 -0.5(2)
C22 C23 C24 C19 0.6(2)
C20 C19 C24 C23 0.0(2)
C17 C19 C24 C23 -179.59(12)
